data_7215191
loop_
_publ_author_name
'Kuhn, Alexander'
'K\"ohler, J\"urgen'
'Lotsch, Bettina V.'

_publ_section_title
;
 Single-crystal X-ray structure analysis of the superionic conductor
 Li10GeP2S12.
;
_journal_issue 28
_journal_name_full 'Physical chemistry chemical physics : PCCP'
_journal_page_first 11620
_journal_page_last 11622
_journal_paper_doi 10.1039/c3cp51985f
_journal_volume 15
_journal_year 2013
_chemical_formula_moiety 'Li10 Ge P2 S12'
_chemical_formula_sum 'Ge Li10 P2 S12'
_chemical_formula_weight 588.66
_chemical_name_systematic
; 
 ? 
;
_space_group_IT_number 137
_symmetry_cell_setting tetragonal
_symmetry_Int_Tables_number 137
_symmetry_space_group_name_Hall 'P 4n 2n -1n'
_symmetry_space_group_name_H-M 'P 42/n m c :1'
_atom_sites_solution_hydrogens geom
_atom_sites_solution_primary direct
_atom_sites_solution_secondary difmap
_audit_creation_method SHELXL-97
_cell_angle_alpha 90.00
_cell_angle_beta 90.00
_cell_angle_gamma 90.00
_cell_formula_units_Z 2
_cell_length_a 8.719(3)
_cell_length_b 8.719(3)
_cell_length_c 12.639(4)
_cell_measurement_reflns_used 3254
_cell_measurement_temperature 273(2)
_cell_measurement_theta_max 30.34
_cell_measurement_theta_min 2.838
_cell_volume 960.8(6)
_computing_cell_refinement 'SAINT32 (Bruker AXS)'
_computing_data_collection 'SMART32 (Bruker AXS)'
_computing_data_reduction 'SMART32 (Bruker AXS)'
_computing_structure_refinement 'SHELXL-97 (Sheldrick, 1997)'
_computing_structure_solution 'SHELXS-97 (Sheldrick, 1990)'
_diffrn_ambient_temperature 298(2)
_diffrn_measured_fraction_theta_full 0.996
_diffrn_measured_fraction_theta_max 0.996
_diffrn_measurement_device_type 'SMART APEX II, Bruker AXS'
_diffrn_measurement_method \wscan
_diffrn_radiation_monochromator graphite
_diffrn_radiation_probe x-ray
_diffrn_radiation_source 'fine-focus sealed tube'
_diffrn_radiation_type MoK\a
_diffrn_radiation_wavelength 0.71073
_diffrn_reflns_av_R_equivalents 0.0650
_diffrn_reflns_av_sigmaI/netI 0.0288
_diffrn_reflns_limit_h_max 12
_diffrn_reflns_limit_h_min -12
_diffrn_reflns_limit_k_max 12
_diffrn_reflns_limit_k_min -12
_diffrn_reflns_limit_l_max 17
_diffrn_reflns_limit_l_min -17
_diffrn_reflns_number 10834
_diffrn_reflns_theta_full 30.59
_diffrn_reflns_theta_max 30.59
_diffrn_reflns_theta_min 2.84
_exptl_absorpt_coefficient_mu 3.036
_exptl_absorpt_correction_T_max 0.6214
_exptl_absorpt_correction_T_min 0.2560
_exptl_absorpt_correction_type multi-scan
_exptl_crystal_colour 'translucent yellowish'
_exptl_crystal_density_diffrn 2.035
_exptl_crystal_density_method 'not measured'
_exptl_crystal_description block
_exptl_crystal_F_000 548
_exptl_crystal_size_max 200
_exptl_crystal_size_mid 150
_exptl_crystal_size_min 100
_refine_diff_density_max 1.766
_refine_diff_density_min -0.744
_refine_diff_density_rms 0.130
_refine_ls_abs_structure_details 'Flack H D (1983), Acta Cryst. A39, 876-881'
_refine_ls_abs_structure_Flack -10(10)
_refine_ls_extinction_method none
_refine_ls_goodness_of_fit_ref 1.171
_refine_ls_hydrogen_treatment mixed
_refine_ls_matrix_type full
_refine_ls_number_parameters 51
_refine_ls_number_reflns 829
_refine_ls_number_restraints 1
_refine_ls_restrained_S_all 1.170
_refine_ls_R_factor_all 0.0616
_refine_ls_R_factor_gt 0.0455
_refine_ls_shift/su_max 0.000
_refine_ls_shift/su_mean 0.000
_refine_ls_structure_factor_coef Fsqd
_refine_ls_weighting_details 'calc w=1/[\s^2^(Fo^2^)+(0.0672P)^2^+0.7691P] where P=(Fo^2^+2Fc^2^)/3'
_refine_ls_weighting_scheme calc
_refine_ls_wR_factor_gt 0.1118
_refine_ls_wR_factor_ref 0.1299
_reflns_number_gt 628
_reflns_number_total 829
_reflns_threshold_expression >2sigma(I)
_cod_data_source_file c3cp51985f_2.cif
_cod_data_source_block rt_20li
_cod_original_cell_volume 960.7(5)
_cod_original_sg_symbol_H-M P4_2/nmc:1
_cod_original_formula_sum 'Li10 Ge P2 S12'
_cod_database_code 7215191

loop_
_symmetry_equiv_pos_as_xyz
'x, y, z'
'-x, -y, z'
'-y+1/2, x+1/2, z+1/2'
'y+1/2, -x+1/2, z+1/2'
'-x+1/2, y+1/2, -z+1/2'
'x+1/2, -y+1/2, -z+1/2'
'y, x, -z'
'-y, -x, -z'
'-x+1/2, -y+1/2, -z+1/2'
'x+1/2, y+1/2, -z+1/2'
'y, -x, -z'
'-y, x, -z'
'x, -y, z'
'-x, y, z'
'-y+1/2, -x+1/2, z+1/2'
'y+1/2, x+1/2, z+1/2'

loop_
_atom_site_label
_atom_site_type_symbol
_atom_site_fract_x
_atom_site_fract_y
_atom_site_fract_z
_atom_site_U_iso_or_equiv
_atom_site_adp_type
_atom_site_occupancy
_atom_site_symmetry_multiplicity
_atom_site_calc_flag
_atom_site_refinement_flags
Li1 Li+ 0.267(3) 0.273(3) 0.194(2) 0.114(11) Uani 0.466(18) 1 d P
Li2 Li+ 0.0000 0.5000 0.9454(12) 0.056(6) Uani 0.86(6) 4 d SP
Li3 Li+ 0.248(2) 0.248(2) 0.0000 0.18(2) Uani 0.74(5) 2 d SP
Li4 Li+ 0.0000 0.0000 0.251(2) 0.108(14) Uani 0.81(7) 4 d SP
Ge1 Ge 0.0000 0.5000 0.69154(7) 0.0286(3) Uani 0.50 4 d SP
P1 P 0.0000 0.5000 0.69154(7) 0.0286(3) Uani 0.50 4 d SP
P2 P 0.0000 0.0000 0.5000 0.0272(4) Uani 1 8 d S
S1 S 0.0000 0.18857(13) 0.40707(10) 0.0466(4) Uani 1 2 d S
S2 S 0.0000 0.29557(14) 0.09727(9) 0.0399(3) Uani 1 2 d S
S3 S 0.0000 0.69901(13) 0.79168(9) 0.0373(3) Uani 1 2 d S

loop_
_atom_site_aniso_label
_atom_site_aniso_U_11
_atom_site_aniso_U_22
_atom_site_aniso_U_33
_atom_site_aniso_U_23
_atom_site_aniso_U_13
_atom_site_aniso_U_12
Li1 0.092(16) 0.054(11) 0.20(3) -0.013(15) 0.048(18) 0.028(10)
Li2 0.058(11) 0.070(12) 0.041(9) 0.000 0.000 0.000
Li3 0.104(14) 0.104(14) 0.33(5) -0.11(2) 0.11(2) -0.050(15)
Li4 0.064(16) 0.18(3) 0.079(19) 0.000 0.000 0.000
Ge1 0.0318(4) 0.0272(4) 0.0267(4) 0.000 0.000 0.000
P1 0.0318(4) 0.0272(4) 0.0267(4) 0.000 0.000 0.000
P2 0.0261(5) 0.0261(5) 0.0295(9) 0.000 0.000 0.000
S1 0.0634(8) 0.0294(5) 0.0471(7) 0.0055(5) 0.000 0.000
S2 0.0377(6) 0.0437(6) 0.0384(6) -0.0029(5) 0.000 0.000
S3 0.0388(6) 0.0329(5) 0.0403(6) 0.0002(4) 0.000 0.000

loop_
_atom_type_symbol
_atom_type_description
_atom_type_scat_dispersion_real
_atom_type_scat_dispersion_imag
_atom_type_scat_source
Li Li+ -0.0003 0.0001 'International Tables Vol C Tables 4.2.6.8 and 6.1.1.4'
Ge Ge 0.1547 1.8001 'International Tables Vol C Tables 4.2.6.8 and 6.1.1.4'
P P 0.1023 0.0942 'International Tables Vol C Tables 4.2.6.8 and 6.1.1.4'
S S 0.1246 0.1234 'International Tables Vol C Tables 4.2.6.8 and 6.1.1.4'

loop_
_geom_angle_atom_site_label_1
_geom_angle_atom_site_label_2
_geom_angle_atom_site_label_3
_geom_angle
_geom_angle_site_symmetry_1
_geom_angle_site_symmetry_3
Li1 Li1 S3 72.1(16) 9 8_656
Li1 Li1 S3 71.5(16) 9 4_454
S3 Li1 S3 143.5(13) 8_656 4_454
Li1 Li1 S1 135(3) 9 6
S3 Li1 S1 94.3(7) 8_656 6
S3 Li1 S1 111.3(10) 4_454 6
Li1 Li1 Li3 154(3) 9 .
S3 Li1 Li3 89.8(9) 8_656 .
S3 Li1 Li3 124.5(11) 4_454 .
S1 Li1 Li3 63.1(8) 6 .
Li1 Li1 S2 106(2) 9 .
S3 Li1 S2 102.6(10) 8_656 .
S3 Li1 S2 87.5(7) 4_454 .
S1 Li1 S2 119.1(12) 6 .
Li3 Li1 S2 59.1(8) . .
Li1 Li1 Li4 95(3) 9 5
S3 Li1 Li4 124.6(11) 8_656 5
S3 Li1 Li4 59.4(6) 4_454 5
S1 Li1 Li4 56.6(7) 6 5
Li3 Li1 Li4 110.3(11) . 5
S2 Li1 Li4 132.3(9) . 5
Li1 Li1 Ge1 91.5(16) 9 3_554
S3 Li1 Ge1 137.3(11) 8_656 3_554
S3 Li1 Ge1 44.3(4) 4_454 3_554
S1 Li1 Ge1 122.9(9) 6 3_554
Li3 Li1 Ge1 89.7(9) . 3_554
S2 Li1 Ge1 43.4(4) . 3_554
Li4 Li1 Ge1 95.3(6) 5 3_554
Li1 Li1 P1 91.5(16) 9 3_554
S3 Li1 P1 137.3(11) 8_656 3_554
S3 Li1 P1 44.3(4) 4_454 3_554
S1 Li1 P1 122.9(9) 6 3_554
Li3 Li1 P1 89.7(9) . 3_554
S2 Li1 P1 43.4(4) . 3_554
Li4 Li1 P1 95.3(6) 5 3_554
Ge1 Li1 P1 0.00(3) 3_554 3_554
Li1 Li1 Li4 59(2) 9 .
S3 Li1 Li4 51.4(5) 8_656 .
S3 Li1 Li4 107.2(8) 4_454 .
S1 Li1 Li4 141.5(9) 6 .
Li3 Li1 Li4 95.8(12) . .
S2 Li1 Li4 63.0(6) . .
Li4 Li1 Li4 153.9(11) 5 .
Ge1 Li1 Li4 86.2(6) 3_554 .
P1 Li1 Li4 86.2(6) 3_554 .
S3 Li2 S3 83.5(5) 2_565 .
S3 Li2 S2 178.9(5) 2_565 2_566
S3 Li2 S2 95.35(4) . 2_566
S3 Li2 S2 95.35(4) 2_565 1_556
S3 Li2 S2 178.9(5) . 1_556
S2 Li2 S2 85.8(5) 2_566 1_556
S3 Li2 S1 82.5(3) 2_565 4_455
S3 Li2 S1 82.5(3) . 4_455
S2 Li2 S1 97.4(2) 2_566 4_455
S2 Li2 S1 97.4(2) 1_556 4_455
S3 Li2 S1 82.5(3) 2_565 3
S3 Li2 S1 82.5(3) . 3
S2 Li2 S1 97.4(2) 2_566 3
S2 Li2 S1 97.4(2) 1_556 3
S1 Li2 S1 159.7(6) 4_455 3
S3 Li2 P1 138.2(2) 2_565 3
S3 Li2 P1 138.2(2) . 3
S2 Li2 P1 42.9(2) 2_566 3
S2 Li2 P1 42.9(2) 1_556 3
S1 Li2 P1 100.1(3) 4_455 3
S1 Li2 P1 100.1(3) 3 3
S3 Li2 Ge1 138.2(2) 2_565 3
S3 Li2 Ge1 138.2(2) . 3
S2 Li2 Ge1 42.9(2) 2_566 3
S2 Li2 Ge1 42.9(2) 1_556 3
S1 Li2 Ge1 100.1(3) 4_455 3
S1 Li2 Ge1 100.1(3) 3 3
P1 Li2 Ge1 0.0 3 3
S3 Li2 Li3 128.8(4) 2_565 11_566
S3 Li2 Li3 72.5(2) . 11_566
S2 Li2 Li3 50.7(3) 2_566 11_566
S2 Li2 Li3 108.3(5) 1_556 11_566
S1 Li2 Li3 135.3(5) 4_455 11_566
S1 Li2 Li3 50.6(4) 3 11_566
P1 Li2 Li3 77.4(3) 3 11_566
Ge1 Li2 Li3 77.4(3) 3 11_566
S3 Li2 Li3 72.5(2) 2_565 12_556
S3 Li2 Li3 128.8(4) . 12_556
S2 Li2 Li3 108.3(5) 2_566 12_556
S2 Li2 Li3 50.7(3) 1_556 12_556
S1 Li2 Li3 50.6(4) 4_455 12_556
S1 Li2 Li3 135.3(5) 3 12_556
P1 Li2 Li3 77.4(3) 3 12_556
Ge1 Li2 Li3 77.4(3) 3 12_556
Li3 Li2 Li3 154.8(5) 11_566 12_556
S3 Li2 Li3 72.5(2) 2_565 1_556
S3 Li2 Li3 128.8(4) . 1_556
S2 Li2 Li3 108.3(5) 2_566 1_556
S2 Li2 Li3 50.7(3) 1_556 1_556
S1 Li2 Li3 135.3(5) 4_455 1_556
S1 Li2 Li3 50.6(4) 3 1_556
P1 Li2 Li3 77.4(3) 3 1_556
Ge1 Li2 Li3 77.4(3) 3 1_556
Li3 Li2 Li3 88.3(9) 11_566 1_556
Li3 Li2 Li3 86.2(9) 12_556 1_556
S3 Li2 Li3 128.8(4) 2_565 2_566
S3 Li2 Li3 72.5(2) . 2_566
S2 Li2 Li3 50.7(3) 2_566 2_566
S2 Li2 Li3 108.3(5) 1_556 2_566
S1 Li2 Li3 50.6(4) 4_455 2_566
S1 Li2 Li3 135.3(5) 3 2_566
P1 Li2 Li3 77.4(3) 3 2_566
Ge1 Li2 Li3 77.4(3) 3 2_566
Li3 Li2 Li3 86.2(9) 11_566 2_566
Li3 Li2 Li3 88.3(9) 12_556 2_566
Li3 Li2 Li3 154.8(5) 1_556 2_566
Li1 Li3 Li1 167.1(16) . 7
Li1 Li3 S2 123.3(6) . 7
Li1 Li3 S2 63.9(6) 7 7
Li1 Li3 S2 63.9(6) . .
Li1 Li3 S2 123.3(6) 7 .
S2 Li3 S2 121.5(10) 7 .
Li1 Li3 S1 57.6(7) . 6
Li1 Li3 S1 111.4(9) 7 6
S2 Li3 S1 105.5(2) 7 6
S2 Li3 S1 118.5(3) . 6
Li1 Li3 S1 111.4(9) . 3_554
Li1 Li3 S1 57.6(7) 7 3_554
S2 Li3 S1 118.5(3) 7 3_554
S2 Li3 S1 105.5(2) . 3_554
S1 Li3 S1 80.6(7) 6 3_554
Li1 Li3 P2 83.6(8) . 3_554
Li1 Li3 P2 83.6(8) 7 3_554
S2 Li3 P2 119.2(5) 7 3_554
S2 Li3 P2 119.2(5) . 3_554
S1 Li3 P2 40.3(4) 6 3_554
S1 Li3 P2 40.3(4) 3_554 3_554
Li1 Li3 Li2 101.7(6) . 1_554
Li1 Li3 Li2 78.2(6) 7 1_554
S2 Li3 Li2 127.1(5) 7 1_554
S2 Li3 Li2 53.5(2) . 1_554
S1 Li3 Li2 122.5(7) 6 1_554
S1 Li3 Li2 56.54(18) 3_554 1_554
P2 Li3 Li2 89.5(4) 3_554 1_554
Li1 Li3 Li2 78.2(6) . 7_556
Li1 Li3 Li2 101.7(6) 7 7_556
S2 Li3 Li2 53.5(2) 7 7_556
S2 Li3 Li2 127.1(5) . 7_556
S1 Li3 Li2 56.54(18) 6 7_556
S1 Li3 Li2 122.5(7) 3_554 7_556
P2 Li3 Li2 89.5(4) 3_554 7_556
Li2 Li3 Li2 178.9(9) 1_554 7_556
S1 Li4 S1 79.5(8) . 2
S1 Li4 S3 98.8(4) . 7_456
S1 Li4 S3 98.8(4) 2 7_456
S1 Li4 S3 98.8(4) . 8_656
S1 Li4 S3 98.8(4) 2 8_656
S3 Li4 S3 156.9(11) 7_456 8_656
S1 Li4 Li1 51.8(5) . 9
S1 Li4 Li1 104.4(9) 2 9
S3 Li4 Li1 136.8(4) 7_456 9
S3 Li4 Li1 50.8(4) 8_656 9
S1 Li4 Li1 104.4(9) . 10_445
S1 Li4 Li1 51.8(5) 2 10_445
S3 Li4 Li1 50.8(4) 7_456 10_445
S3 Li4 Li1 136.8(4) 8_656 10_445
Li1 Li4 Li1 152.2(15) 9 10_445
S1 Li4 Li1 104.4(9) . 5_545
S1 Li4 Li1 51.8(5) 2 5_545
S3 Li4 Li1 136.8(4) 7_456 5_545
S3 Li4 Li1 50.8(4) 8_656 5_545
Li1 Li4 Li1 85.4(10) 9 5_545
Li1 Li4 Li1 88.0(8) 10_445 5_545
S1 Li4 Li1 51.8(5) . 6_455
S1 Li4 Li1 104.4(9) 2 6_455
S3 Li4 Li1 50.8(4) 7_456 6_455
S3 Li4 Li1 136.8(4) 8_656 6_455
Li1 Li4 Li1 88.0(8) 9 6_455
Li1 Li4 Li1 85.4(10) 10_445 6_455
Li1 Li4 Li1 152.2(15) 5_545 6_455
S1 Li4 Li1 127.5(8) . 2
S1 Li4 Li1 73.5(5) 2 2
S3 Li4 Li1 44.6(4) 7_456 2
S3 Li4 Li1 128.9(6) 8_656 2
Li1 Li4 Li1 177.9(9) 9 2
Li1 Li4 Li1 26.1(11) 10_445 2
Li1 Li4 Li1 93.0(3) 5_545 2
Li1 Li4 Li1 92.8(2) 6_455 2
S1 Li4 Li1 73.5(5) . .
S1 Li4 Li1 127.5(8) 2 .
S3 Li4 Li1 128.9(6) 7_456 .
S3 Li4 Li1 44.6(4) 8_656 .
Li1 Li4 Li1 26.1(11) 9 .
Li1 Li4 Li1 177.9(9) 10_445 .
Li1 Li4 Li1 92.8(2) 5_545 .
Li1 Li4 Li1 93.0(3) 6_455 .
Li1 Li4 Li1 155.6(14) 2 .
S1 Li4 Li1 127.5(8) . 13
S1 Li4 Li1 73.5(5) 2 13
S3 Li4 Li1 128.9(6) 7_456 13
S3 Li4 Li1 44.6(4) 8_656 13
Li1 Li4 Li1 92.8(2) 9 13
Li1 Li4 Li1 93.0(3) 10_445 13
Li1 Li4 Li1 26.1(11) 5_545 13
Li1 Li4 Li1 177.9(9) 6_455 13
Li1 Li4 Li1 86.3(8) 2 13
Li1 Li4 Li1 88.5(7) . 13
S1 Li4 Li1 73.5(5) . 14
S1 Li4 Li1 127.5(8) 2 14
S3 Li4 Li1 44.6(4) 7_456 14
S3 Li4 Li1 128.9(6) 8_656 14
Li1 Li4 Li1 93.0(3) 9 14
Li1 Li4 Li1 92.8(2) 10_445 14
Li1 Li4 Li1 177.9(9) 5_545 14
Li1 Li4 Li1 26.1(11) 6_455 14
Li1 Li4 Li1 88.5(7) 2 14
Li1 Li4 Li1 86.3(8) . 14
Li1 Li4 Li1 155.6(14) 13 14
S2 Ge1 S2 112.48(8) 4_455 3
S2 Ge1 S3 109.12(3) 4_455 .
S2 Ge1 S3 109.12(3) 3 .
S2 Ge1 S3 109.12(3) 4_455 2_565
S2 Ge1 S3 109.12(3) 3 2_565
S3 Ge1 S3 107.79(7) . 2_565
S2 Ge1 Li1 57.8(6) 4_455 4_455
S2 Ge1 Li1 122.9(5) 3 4_455
S3 Ge1 Li1 127.6(5) . 4_455
S3 Ge1 Li1 51.6(6) 2_565 4_455
S2 Ge1 Li1 122.9(5) 4_455 3
S2 Ge1 Li1 57.8(6) 3 3
S3 Ge1 Li1 51.6(6) . 3
S3 Ge1 Li1 127.6(5) 2_565 3
Li1 Ge1 Li1 178.9(11) 4_455 3
S2 Ge1 Li1 122.9(5) 4_455 15
S2 Ge1 Li1 57.8(6) 3 15
S3 Ge1 Li1 127.6(5) . 15
S3 Ge1 Li1 51.6(6) 2_565 15
Li1 Ge1 Li1 80.7(10) 4_455 15
Li1 Ge1 Li1 99.2(10) 3 15
S2 Ge1 Li1 57.8(6) 4_455 16_455
S2 Ge1 Li1 122.9(5) 3 16_455
S3 Ge1 Li1 51.6(6) . 16_455
S3 Ge1 Li1 127.6(5) 2_565 16_455
Li1 Ge1 Li1 99.2(10) 4_455 16_455
Li1 Ge1 Li1 80.7(10) 3 16_455
Li1 Ge1 Li1 178.9(11) 15 16_455
S2 Ge1 Li2 56.24(4) 4_455 3_554
S2 Ge1 Li2 56.24(4) 3 3_554
S3 Ge1 Li2 126.11(4) . 3_554
S3 Ge1 Li2 126.11(4) 2_565 3_554
Li1 Ge1 Li2 90.5(6) 4_455 3_554
Li1 Ge1 Li2 90.5(6) 3 3_554
Li1 Ge1 Li2 90.5(6) 15 3_554
Li1 Ge1 Li2 90.5(6) 16_455 3_554
S2 Ge1 Li2 123.76(4) 4_455 .
S2 Ge1 Li2 123.76(4) 3 .
S3 Ge1 Li2 53.89(4) . .
S3 Ge1 Li2 53.89(4) 2_565 .
Li1 Ge1 Li2 89.5(6) 4_455 .
Li1 Ge1 Li2 89.5(6) 3 .
Li1 Ge1 Li2 89.5(6) 15 .
Li1 Ge1 Li2 89.5(6) 16_455 .
Li2 Ge1 Li2 180.000(3) 3_554 .
S1 P2 S1 109.75(4) 7_556 2
S1 P2 S1 108.91(7) 7_556 8_556
S1 P2 S1 109.75(4) 2 8_556
S1 P2 S1 109.75(4) 7_556 .
S1 P2 S1 108.91(7) 2 .
S1 P2 S1 109.75(4) 8_556 .
S1 P2 Li3 125.125(19) 7_556 10_445
S1 P2 Li3 54.875(19) 2 10_445
S1 P2 Li3 54.875(19) 8_556 10_445
S1 P2 Li3 125.125(19) . 10_445
S1 P2 Li3 54.875(19) 7_556 9
S1 P2 Li3 125.125(19) 2 9
S1 P2 Li3 125.125(19) 8_556 9
S1 P2 Li3 54.875(19) . 9
Li3 P2 Li3 180.0(5) 10_445 9
S1 P2 Li3 125.125(19) 7_556 4_455
S1 P2 Li3 125.125(19) 2 4_455
S1 P2 Li3 54.875(19) 8_556 4_455
S1 P2 Li3 54.875(19) . 4_455
Li3 P2 Li3 90.0 10_445 4_455
Li3 P2 Li3 90.0 9 4_455
S1 P2 Li3 54.875(19) 7_556 3_545
S1 P2 Li3 54.875(19) 2 3_545
S1 P2 Li3 125.125(19) 8_556 3_545
S1 P2 Li3 125.125(19) . 3_545
Li3 P2 Li3 90.0 10_445 3_545
Li3 P2 Li3 90.0 9 3_545
Li3 P2 Li3 180.0 4_455 3_545
P2 S1 Li1 114.8(6) . 6_455
P2 S1 Li1 114.8(6) . 9
Li1 S1 Li1 114.0(15) 6_455 9
P2 S1 Li3 84.8(4) . 9
Li1 S1 Li3 159.0(6) 6_455 9
Li1 S1 Li3 59.3(8) 9 9
P2 S1 Li3 84.8(4) . 4_455
Li1 S1 Li3 59.3(8) 6_455 4_455
Li1 S1 Li3 159.0(6) 9 4_455
Li3 S1 Li3 118.86(12) 9 4_455
P2 S1 Li4 85.8(4) . .
Li1 S1 Li4 71.6(7) 6_455 .
Li1 S1 Li4 71.6(7) 9 .
Li3 S1 Li4 119.51(8) 9 .
Li3 S1 Li4 119.51(8) 4_455 .
P2 S1 Li2 134.3(3) . 3_554
Li1 S1 Li2 87.4(6) 6_455 3_554
Li1 S1 Li2 87.4(6) 9 3_554
Li3 S1 Li2 72.8(3) 9 3_554
Li3 S1 Li2 72.8(3) 4_455 3_554
Li4 S1 Li2 139.9(5) . 3_554
P1 S2 Ge1 0.00(4) 3_554 3_554
P1 S2 Li3 114.2(5) 3_554 12
Ge1 S2 Li3 114.2(5) 3_554 12
P1 S2 Li3 114.2(5) 3_554 .
Ge1 S2 Li3 114.2(5) 3_554 .
Li3 S2 Li3 117.9(6) 12 .
P1 S2 Li2 80.9(2) 3_554 1_554
Ge1 S2 Li2 80.9(2) 3_554 1_554
Li3 S2 Li2 75.8(2) 12 1_554
Li3 S2 Li2 75.8(2) . 1_554
P1 S2 Li1 78.8(5) 3_554 .
Ge1 S2 Li1 78.8(5) 3_554 .
Li3 S2 Li1 166.0(7) 12 .
Li3 S2 Li1 57.0(6) . .
Li2 S2 Li1 113.0(6) 1_554 .
P1 S2 Li1 78.8(5) 3_554 14
Ge1 S2 Li1 78.8(5) 3_554 14
Li3 S2 Li1 57.0(6) 12 14
Li3 S2 Li1 166.0(7) . 14
Li2 S2 Li1 113.0(6) 1_554 14
Li1 S2 Li1 124.1(11) . 14
Ge1 S3 Li1 98.3(8) . 11_566
Ge1 S3 Li1 98.3(8) . 8_566
Li1 S3 Li1 163.4(15) 11_566 8_566
Ge1 S3 Li1 84.1(8) . 16_455
Li1 S3 Li1 145.3(3) 11_566 16_455
Li1 S3 Li1 36.5(13) 8_566 16_455
Ge1 S3 Li1 84.1(8) . 3
Li1 S3 Li1 36.5(13) 11_566 3
Li1 S3 Li1 145.3(3) 8_566 3
Li1 S3 Li1 110.6(12) 16_455 3
Ge1 S3 Li2 84.3(2) . .
Li1 S3 Li2 91.4(6) 11_566 .
Li1 S3 Li2 91.4(6) 8_566 .
Li1 S3 Li2 123.2(6) 16_455 .
Li1 S3 Li2 123.2(6) 3 .
Ge1 S3 Li4 132.4(5) . 7_566
Li1 S3 Li4 84.0(6) 11_566 7_566
Li1 S3 Li4 84.0(6) 8_566 7_566
Li1 S3 Li4 69.8(7) 16_455 7_566
Li1 S3 Li4 69.8(7) 3 7_566
Li2 S3 Li4 143.3(6) . 7_566

loop_
_geom_bond_atom_site_label_1
_geom_bond_atom_site_label_2
_geom_bond_distance
_geom_bond_site_symmetry_2
Li1 Li1 1.51(6) 9
Li1 S3 2.40(2) 8_656
Li1 S3 2.41(2) 4_454
Li1 S1 2.42(2) 6
Li1 Li3 2.46(3) .
Li1 S2 2.64(3) .
Li1 Li4 2.92(3) 5
Li1 Ge1 3.06(2) 3_554
Li1 P1 3.06(2) 3_554
Li1 Li4 3.41(3) .
Li2 S3 2.605(11) 2_565
Li2 S3 2.605(11) .
Li2 S2 2.619(11) 2_566
Li2 S2 2.619(11) 1_556
Li2 S1 2.758(3) 4_455
Li2 S1 2.758(3) 3
Li2 P1 3.110(15) 3
Li2 Ge1 3.110(15) 3
Li2 Li3 3.159(3) 11_566
Li2 Li3 3.159(3) 12_556
Li2 Li3 3.159(3) 1_556
Li2 Li3 3.159(3) 2_566
Li3 Li1 2.46(3) 7
Li3 S2 2.519(12) 7
Li3 S2 2.519(12) .
Li3 S1 2.556(19) 6
Li3 S1 2.556(19) 3_554
Li3 P2 3.11(2) 3_554
Li3 Li2 3.159(3) 1_554
Li3 Li2 3.159(3) 7_556
Li4 S1 2.57(2) .
Li4 S1 2.57(2) 2
Li4 S3 2.678(5) 7_456
Li4 S3 2.678(5) 8_656
Li4 Li1 2.92(3) 9
Li4 Li1 2.92(3) 10_445
Li4 Li1 2.92(3) 5_545
Li4 Li1 2.92(3) 6_455
Li4 Li1 3.41(3) 2
Li4 Li1 3.41(3) 13
Li4 Li1 3.41(3) 14
Ge1 S2 2.1439(14) 4_455
Ge1 S2 2.1439(14) 3
Ge1 S3 2.1476(13) .
Ge1 S3 2.1476(13) 2_565
Ge1 Li1 3.06(2) 4_455
Ge1 Li1 3.06(2) 3
Ge1 Li1 3.06(2) 15
Ge1 Li1 3.06(2) 16_455
Ge1 Li2 3.110(15) 3_554
P2 S1 2.0205(12) 7_556
P2 S1 2.0205(12) 2
P2 S1 2.0205(12) 8_556
P2 S1 2.0205(12) .
P2 Li3 3.11(2) 10_445
P2 Li3 3.11(2) 9
P2 Li3 3.11(2) 4_455
P2 Li3 3.11(2) 3_545
S1 Li1 2.42(2) 6_455
S1 Li1 2.42(2) 9
S1 Li3 2.556(19) 9
S1 Li3 2.556(19) 4_455
S1 Li2 2.758(3) 3_554
S2 P1 2.1439(13) 3_554
S2 Ge1 2.1439(13) 3_554
S2 Li3 2.519(12) 12
S2 Li2 2.619(11) 1_554
S2 Li1 2.64(3) 14
S3 Li1 2.40(2) 11_566
S3 Li1 2.40(2) 8_566
S3 Li1 2.41(2) 16_455
S3 Li1 2.41(2) 3
S3 Li4 2.678(5) 7_566
